data_1507076
loop_
_publ_author_name
'Bong, Dennis T.-Y.'
'Chan, Eugene W. L.'
'Diercks, Rainer'
'Dosa, Peter I.'
'Haley, Michael M.'
'Matzger, Adam J.'
'Miljani\'c, Ognjen S'
'Vollhardt, K Peter C'
'Bond, Andrew D.'
'Teat, Simon J.'
'Stanger, Amnon'

_publ_section_title
;
 Syntheses of syn and anti doublebent [5]phenylene.
;
_journal_issue 13
_journal_name_full 'Organic letters'
_journal_page_first 2249
_journal_page_last 2252
_journal_paper_doi 10.1021/ol049225v
_journal_volume 6
_journal_year 2004
_chemical_formula_moiety 'C30 H14'
_chemical_formula_sum 'C30 H14'
_chemical_formula_weight 374.41
_chemical_name_common 'Double-bent [5]phenylene'
_space_group_IT_number 15
_symmetry_cell_setting monoclinic
_symmetry_space_group_name_Hall '-C 2yc'
_symmetry_space_group_name_H-M 'C 1 2/c 1'
_atom_sites_solution_hydrogens geom
_atom_sites_solution_primary direct
_atom_sites_solution_secondary difmap
_audit_creation_method SHELXL-97
_cell_angle_alpha 90.00
_cell_angle_beta 111.107(6)
_cell_angle_gamma 90.00
_cell_formula_units_Z 4
_cell_length_a 28.606(11)
_cell_length_b 5.033(2)
_cell_length_c 13.201(5)
_cell_measurement_reflns_used 1137
_cell_measurement_temperature 180(2)
_cell_measurement_theta_max 23.92
_cell_measurement_theta_min 2.96
_cell_volume 1773.1(12)
_computing_cell_refinement 'Bruker SAINT (Bruker AXS, 1994)'
_computing_data_collection 'Bruker SMART (Bruker AXS, 1994)'
_computing_data_reduction 'Bruker SAINT (Bruker AXS, 1994)'
_computing_molecular_graphics 'XP (Sheldrick, 1996)'
_computing_publication_material 'SHELXL-97 (Sheldrick, 1997)'
_computing_structure_refinement 'SHELXL-97 (Sheldrick, 1997)'
_computing_structure_solution 'SHELXS-97 (Sheldrick, 1997)'
_diffrn_ambient_temperature 180(2)
_diffrn_detector_area_resol_mean 8.192
_diffrn_measured_fraction_theta_full 0.989
_diffrn_measured_fraction_theta_max 0.989
_diffrn_measurement_device_type 'Bruker SMART CCD'
_diffrn_measurement_method 'Thin slice \w-scans'
_diffrn_radiation_monochromator 'Silicon 111'
_diffrn_radiation_source 'Daresbury SRS, Station 9.8'
_diffrn_radiation_type synchrotron
_diffrn_radiation_wavelength 0.6900
_diffrn_reflns_av_R_equivalents 0.0386
_diffrn_reflns_av_sigmaI/netI 0.0490
_diffrn_reflns_limit_h_max 33
_diffrn_reflns_limit_h_min -33
_diffrn_reflns_limit_k_max 5
_diffrn_reflns_limit_k_min -5
_diffrn_reflns_limit_l_max 12
_diffrn_reflns_limit_l_min -15
_diffrn_reflns_number 3907
_diffrn_reflns_theta_full 23.95
_diffrn_reflns_theta_max 23.95
_diffrn_reflns_theta_min 2.96
_diffrn_standards_number 0
_exptl_absorpt_coefficient_mu 0.080
_exptl_absorpt_correction_T_max 0.9996
_exptl_absorpt_correction_T_min 0.9765
_exptl_absorpt_correction_type multi-scan
_exptl_absorpt_process_details
;
 Correction applied by SADABS - note that the transmission factors are
 not real since they include corrections for beam decay and possibly
 crystal decay (the two cannot be distinguished).

 The numbers listed in the CIF are those calculated by SHELXL. 
;
_exptl_crystal_colour orange
_exptl_crystal_density_diffrn 1.403
_exptl_crystal_density_method 'not measured'
_exptl_crystal_description lath
_exptl_crystal_F_000 776
_exptl_crystal_size_max 0.30
_exptl_crystal_size_mid 0.04
_exptl_crystal_size_min 0.005
_refine_diff_density_max 0.303
_refine_diff_density_min -0.277
_refine_diff_density_rms 0.066
_refine_ls_extinction_method none
_refine_ls_goodness_of_fit_ref 1.001
_refine_ls_hydrogen_treatment mixed
_refine_ls_matrix_type full
_refine_ls_number_parameters 136
_refine_ls_number_reflns 1491
_refine_ls_number_restraints 0
_refine_ls_restrained_S_all 1.001
_refine_ls_R_factor_all 0.0835
_refine_ls_R_factor_gt 0.0567
_refine_ls_shift/su_max 0.000
_refine_ls_shift/su_mean 0.000
_refine_ls_structure_factor_coef Fsqd
_refine_ls_weighting_details 'calc w=1/[\s^2^(Fo^2^)+(0.0932P)^2^+0.0000P] where P=(Fo^2^+2Fc^2^)/3'
_refine_ls_weighting_scheme calc
_refine_ls_wR_factor_gt 0.1319
_refine_ls_wR_factor_ref 0.1460
_reflns_number_gt 1052
_reflns_number_total 1491
_reflns_threshold_expression >2sigma(I)
_cod_data_source_file ol049225vsi20040427_091818.cif
_cod_data_source_block cam144
_cod_original_sg_symbol_H-M C2/c
_cod_database_code 1507076

loop_
_symmetry_equiv_pos_as_xyz
'x, y, z'
'-x, y, -z+1/2'
'x+1/2, y+1/2, z'
'-x+1/2, y+1/2, -z+1/2'
'-x, -y, -z'
'x, -y, z-1/2'
'-x+1/2, -y+1/2, -z'
'x+1/2, -y+1/2, z-1/2'

loop_
_atom_site_label
_atom_site_type_symbol
_atom_site_fract_x
_atom_site_fract_y
_atom_site_fract_z
_atom_site_U_iso_or_equiv
_atom_site_adp_type
_atom_site_occupancy
_atom_site_symmetry_multiplicity
_atom_site_calc_flag
_atom_site_refinement_flags
C1 C -0.01930(8) 0.0576(4) 0.08822(18) 0.0270(6) Uani 1 1 d .
H1 H -0.0315 0.0946 0.1448 0.032 Uiso 1 1 calc R
C2 C 0.01708(8) -0.1304(4) 0.09615(17) 0.0259(5) Uani 1 1 d .
C3 C 0.05110(8) -0.3372(4) 0.16734(18) 0.0261(5) Uani 1 1 d .
C4 C 0.06617(8) -0.4617(4) 0.26514(19) 0.0304(6) Uani 1 1 d .
H4 H 0.0524 -0.4154 0.3184 0.037 Uiso 1 1 calc R
C5 C 0.10374(9) -0.6667(5) 0.28549(18) 0.0318(6) Uani 1 1 d .
H5 H 0.1156 -0.7603 0.3525 0.038 Uiso 1 1 calc R
C6 C 0.12156(8) -0.7208(4) 0.20511(18) 0.0291(6) Uani 1 1 d .
C7 C 0.15769(8) -0.8838(4) 0.17157(19) 0.0303(6) Uani 1 1 d .
C8 C 0.19356(9) -1.0790(5) 0.2001(2) 0.0373(6) Uani 1 1 d .
H8 H 0.2023 -1.1734 0.2667 0.045 Uiso 1 1 calc R
C9 C 0.21647(10) -1.1300(5) 0.1241(2) 0.0438(7) Uani 1 1 d .
H9 H 0.2417 -1.2630 0.1398 0.053 Uiso 1 1 calc R
C10 C 0.20346(9) -0.9925(5) 0.0272(2) 0.0447(7) Uani 1 1 d .
H10 H 0.2205 -1.0330 -0.0208 0.054 Uiso 1 1 calc R
C11 C 0.16629(9) -0.7959(5) -0.0033(2) 0.0385(7) Uani 1 1 d .
H11 H 0.1573 -0.7030 -0.0702 0.046 Uiso 1 1 calc R
C12 C 0.14365(8) -0.7473(5) 0.07155(18) 0.0300(6) Uani 1 1 d .
C13 C 0.10597(8) -0.5834(5) 0.10054(18) 0.0278(6) Uani 1 1 d .
C14 C 0.07055(8) -0.3949(4) 0.08065(17) 0.0263(5) Uani 1 1 d .
C15 C 0.03604(8) -0.1868(4) 0.01165(17) 0.0261(6) Uani 1 1 d .

loop_
_atom_site_aniso_label
_atom_site_aniso_U_11
_atom_site_aniso_U_22
_atom_site_aniso_U_33
_atom_site_aniso_U_23
_atom_site_aniso_U_13
_atom_site_aniso_U_12
C1 0.0353(13) 0.0291(12) 0.0204(13) -0.0022(9) 0.0147(10) -0.0002(10)
C2 0.0296(12) 0.0285(12) 0.0221(13) -0.0001(9) 0.0123(10) -0.0009(9)
C3 0.0314(12) 0.0255(12) 0.0243(12) -0.0033(9) 0.0134(10) -0.0019(9)
C4 0.0361(13) 0.0335(13) 0.0250(13) -0.0007(10) 0.0150(10) -0.0007(10)
C5 0.0381(13) 0.0326(13) 0.0238(13) 0.0033(10) 0.0100(10) -0.0008(10)
C6 0.0308(12) 0.0272(12) 0.0273(13) -0.0002(10) 0.0079(10) -0.0010(10)
C7 0.0336(13) 0.0282(12) 0.0270(13) -0.0030(10) 0.0084(10) -0.0016(10)
C8 0.0409(14) 0.0333(13) 0.0331(15) -0.0009(11) 0.0078(11) 0.0061(11)
C9 0.0440(15) 0.0449(16) 0.0376(16) -0.0053(12) 0.0089(12) 0.0172(12)
C10 0.0471(16) 0.0519(17) 0.0367(16) -0.0076(12) 0.0169(13) 0.0153(13)
C11 0.0421(14) 0.0471(15) 0.0281(14) -0.0009(11) 0.0149(11) 0.0088(12)
C12 0.0305(12) 0.0286(12) 0.0302(13) -0.0042(10) 0.0101(10) 0.0012(10)
C13 0.0296(12) 0.0296(12) 0.0258(13) -0.0031(10) 0.0120(10) -0.0005(9)
C14 0.0313(12) 0.0271(12) 0.0227(12) -0.0019(9) 0.0125(10) -0.0008(9)
C15 0.0298(12) 0.0251(12) 0.0261(12) -0.0029(9) 0.0132(10) 0.0007(9)

loop_
_atom_type_symbol
_atom_type_description
_atom_type_scat_dispersion_real
_atom_type_scat_dispersion_imag
_atom_type_scat_source
C C 0.0033 0.0016 'International Tables Vol C Tables 4.2.6.8 and 6.1.1.4'
H H 0.0000 0.0000 'International Tables Vol C Tables 4.2.6.8 and 6.1.1.4'

loop_
_geom_angle_atom_site_label_1
_geom_angle_atom_site_label_2
_geom_angle_atom_site_label_3
_geom_angle
_geom_angle_site_symmetry_1
_geom_angle_site_symmetry_3
C2 C1 C15 112.61(19) . 5
C2 C1 H1 123.7 . .
C15 C1 H1 123.7 5 .
C1 C2 C15 124.2(2) . .
C1 C2 C3 145.3(2) . .
C15 C2 C3 90.46(17) . .
C4 C3 C14 124.7(2) . .
C4 C3 C2 145.8(2) . .
C14 C3 C2 89.51(17) . .
C3 C4 C5 117.8(2) . .
C3 C4 H4 121.1 . .
C5 C4 H4 121.1 . .
C6 C5 C4 117.5(2) . .
C6 C5 H5 121.3 . .
C4 C5 H5 121.3 . .
C5 C6 C13 124.7(2) . .
C5 C6 C7 145.9(2) . .
C13 C6 C7 89.33(17) . .
C8 C7 C12 122.6(2) . .
C8 C7 C6 146.5(2) . .
C12 C7 C6 90.91(18) . .
C7 C8 C9 115.4(2) . .
C7 C8 H8 122.3 . .
C9 C8 H8 122.3 . .
C10 C9 C8 122.0(2) . .
C10 C9 H9 119.0 . .
C8 C9 H9 119.0 . .
C9 C10 C11 122.9(2) . .
C9 C10 H10 118.6 . .
C11 C10 H10 118.6 . .
C12 C11 C10 114.9(2) . .
C12 C11 H11 122.5 . .
C10 C11 H11 122.5 . .
C11 C12 C7 122.2(2) . .
C11 C12 C13 146.8(2) . .
C7 C12 C13 91.00(18) . .
C14 C13 C6 118.1(2) . .
C14 C13 C12 153.2(2) . .
C6 C13 C12 88.74(18) . .
C13 C14 C3 117.2(2) . .
C13 C14 C15 153.7(2) . .
C3 C14 C15 89.08(17) . .
C1 C15 C2 123.2(2) 5 .
C1 C15 C14 145.9(2) 5 .
C2 C15 C14 90.95(17) . .

loop_
_geom_bond_atom_site_label_1
_geom_bond_atom_site_label_2
_geom_bond_distance
_geom_bond_site_symmetry_2
C1 C2 1.382(3) .
C1 C15 1.391(3) 5
C1 H1 0.9500 .
C2 C15 1.434(3) .
C2 C3 1.502(3) .
C3 C4 1.358(3) .
C3 C14 1.470(3) .
C4 C5 1.443(3) .
C4 H4 0.9500 .
C5 C6 1.360(3) .
C5 H5 0.9500 .
C6 C13 1.463(3) .
C6 C7 1.505(3) .
C7 C8 1.372(3) .
C7 C12 1.412(3) .
C8 C9 1.406(3) .
C8 H8 0.9500 .
C9 C10 1.382(4) .
C9 H9 0.9500 .
C10 C11 1.401(3) .
C10 H10 0.9500 .
C11 C12 1.384(3) .
C11 H11 0.9500 .
C12 C13 1.512(3) .
C13 C14 1.343(3) .
C14 C15 1.501(3) .
C15 C1 1.391(3) 5

loop_
_geom_torsion_atom_site_label_1
_geom_torsion_atom_site_label_2
_geom_torsion_atom_site_label_3
_geom_torsion_atom_site_label_4
_geom_torsion
_geom_torsion_site_symmetry_1
_geom_torsion_site_symmetry_4
C15 C1 C2 C15 0.4(3) 5 .
C15 C1 C2 C3 -179.4(3) 5 .
C1 C2 C3 C4 0.2(6) . .
C15 C2 C3 C4 -179.6(3) . .
C1 C2 C3 C14 179.8(3) . .
C15 C2 C3 C14 0.03(17) . .
C14 C3 C4 C5 -0.4(3) . .
C2 C3 C4 C5 179.1(3) . .
C3 C4 C5 C6 0.1(3) . .
C4 C5 C6 C13 1.0(3) . .
C4 C5 C6 C7 178.0(3) . .
C5 C6 C7 C8 2.1(6) . .
C13 C6 C7 C8 179.6(4) . .
C5 C6 C7 C12 -176.2(3) . .
C13 C6 C7 C12 1.32(17) . .
C12 C7 C8 C9 1.6(3) . .
C6 C7 C8 C9 -176.4(3) . .
C7 C8 C9 C10 -0.2(4) . .
C8 C9 C10 C11 -0.9(4) . .
C9 C10 C11 C12 0.5(4) . .
C10 C11 C12 C7 0.9(3) . .
C10 C11 C12 C13 177.5(3) . .
C8 C7 C12 C11 -2.0(4) . .
C6 C7 C12 C11 176.9(2) . .
C8 C7 C12 C13 179.8(2) . .
C6 C7 C12 C13 -1.28(17) . .
C5 C6 C13 C14 -1.9(3) . .
C7 C6 C13 C14 179.8(2) . .
C5 C6 C13 C12 177.1(2) . .
C7 C6 C13 C12 -1.24(16) . .
C11 C12 C13 C14 2.1(7) . .
C7 C12 C13 C14 179.2(4) . .
C11 C12 C13 C6 -175.8(4) . .
C7 C12 C13 C6 1.32(17) . .
C6 C13 C14 C3 1.5(3) . .
C12 C13 C14 C3 -176.2(4) . .
C6 C13 C14 C15 -178.9(4) . .
C12 C13 C14 C15 3.5(8) . .
C4 C3 C14 C13 -0.4(3) . .
C2 C3 C14 C13 179.8(2) . .
C4 C3 C14 C15 179.7(2) . .
C2 C3 C14 C15 -0.03(16) . .
C1 C2 C15 C1 -0.4(4) . 5
C3 C2 C15 C1 179.4(2) . 5
C1 C2 C15 C14 -179.9(2) . .
C3 C2 C15 C14 -0.03(16) . .
C13 C14 C15 C1 1.1(7) . 5
C3 C14 C15 C1 -179.2(3) . 5
C13 C14 C15 C2 -179.7(4) . .
C3 C14 C15 C2 0.03(17) . .
